data_4101786
loop_
_publ_author_name
'Yajing Lian'
'Huw M. L. Davies'

_publ_section_title
;
 Rhodium-Catalyzed [3 + 2] Annulation of Indoles
;
_journal_name_full 'Journal of the American Chemical Society'
_journal_page_first 440
_journal_page_last 441
_journal_paper_doi 10.1021/ja9078094
_journal_volume 132
_journal_year 2010
_chemical_absolute_configuration ad
_chemical_formula_moiety 'C22 H23 N O3'
_chemical_formula_sum 'C22 H23 N O3'
_chemical_formula_weight 349.41
_chemical_name_systematic
; 
 ? 
;
_space_group_IT_number 4
_symmetry_cell_setting monoclinic
_symmetry_space_group_name_Hall 'P 2yb'
_symmetry_space_group_name_H-M 'P 1 21 1'
_atom_sites_solution_hydrogens geom
_atom_sites_solution_primary direct
_atom_sites_solution_secondary difmap
_audit_creation_method SHELXL-97
_cell_angle_alpha 90.00
_cell_angle_beta 107.396(6)
_cell_angle_gamma 90.00
_cell_formula_units_Z 2
_cell_length_a 10.6326(9)
_cell_length_b 5.7924(5)
_cell_length_c 15.5841(14)
_cell_measurement_reflns_used 2797
_cell_measurement_temperature 173(2)
_cell_measurement_theta_max 66.62
_cell_measurement_theta_min 2.97
_cell_volume 915.90(14)
_computing_cell_refinement 'Bruker SMART'
_computing_data_collection 'Bruker SMART'
_computing_data_reduction 'Bruker SAINT'
_computing_molecular_graphics 'Bruker SHELXTL'
_computing_publication_material 'Bruker SHELXTL'
_computing_structure_refinement 'SHELXL-97 (Sheldrick, 2008)'
_computing_structure_solution 'SHELXS-97 (Sheldrick, 2008)'
_diffrn_ambient_temperature 173(2)
_diffrn_measured_fraction_theta_full 0.921
_diffrn_measured_fraction_theta_max 0.921
_diffrn_measurement_device_type 'CCD area detector'
_diffrn_measurement_method 'phi and omega scans'
_diffrn_radiation_monochromator graphite
_diffrn_radiation_source 'fine-focus sealed tube'
_diffrn_radiation_type CuK\a
_diffrn_radiation_wavelength 1.54178
_diffrn_reflns_av_R_equivalents 0.0207
_diffrn_reflns_av_sigmaI/netI 0.0371
_diffrn_reflns_limit_h_max 11
_diffrn_reflns_limit_h_min -12
_diffrn_reflns_limit_k_max 5
_diffrn_reflns_limit_k_min -6
_diffrn_reflns_limit_l_max 18
_diffrn_reflns_limit_l_min -16
_diffrn_reflns_number 6499
_diffrn_reflns_theta_full 69.19
_diffrn_reflns_theta_max 69.19
_diffrn_reflns_theta_min 2.97
_exptl_absorpt_coefficient_mu 0.672
_exptl_absorpt_correction_T_max 0.9358
_exptl_absorpt_correction_T_min 0.8037
_exptl_absorpt_correction_type multi-scan
_exptl_absorpt_process_details SADABS
_exptl_crystal_colour colourless
_exptl_crystal_density_diffrn 1.267
_exptl_crystal_density_method 'not measured'
_exptl_crystal_description rod
_exptl_crystal_F_000 372
_exptl_crystal_size_max 0.34
_exptl_crystal_size_mid 0.17
_exptl_crystal_size_min 0.10
_refine_diff_density_max 0.326
_refine_diff_density_min -0.299
_refine_diff_density_rms 0.067
_refine_ls_abs_structure_details 'Flack H D (1983), Acta Cryst. A39, 876-881'
_refine_ls_abs_structure_Flack -0.3(3)
_refine_ls_extinction_coef 0.0082(11)
_refine_ls_extinction_expression Fc^*^=kFc[1+0.001xFc^2^\l^3^/sin(2\q)]^-1/4^
_refine_ls_extinction_method SHELXL
_refine_ls_goodness_of_fit_ref 1.085
_refine_ls_hydrogen_treatment constr
_refine_ls_matrix_type full
_refine_ls_number_parameters 240
_refine_ls_number_reflns 2623
_refine_ls_number_restraints 1
_refine_ls_restrained_S_all 1.085
_refine_ls_R_factor_all 0.0589
_refine_ls_R_factor_gt 0.0313
_refine_ls_shift/su_max 0.000
_refine_ls_shift/su_mean 0.000
_refine_ls_structure_factor_coef Fsqd
_refine_ls_weighting_details 'calc w=1/[\s^2^(Fo^2^)+(0.0650P)^2^+0.0000P] where P=(Fo^2^+2Fc^2^)/3'
_refine_ls_weighting_scheme calc
_refine_ls_wR_factor_gt 0.0866
_refine_ls_wR_factor_ref 0.1062
_reflns_number_gt 2164
_reflns_number_total 2623
_reflns_threshold_expression >2sigma(I)
_cod_data_source_file ja9078094_si_002_1.cif
_cod_data_source_block 10
_cod_depositor_comments
;
The following automatic conversions were performed:

'_chemical_absolute_configuration' value 'AD' changed to 'ad'
according to the built-in table from CIF Core dictionary named
'cif_core.dic' version 2.4.1 from 2010-06-29.

Automatic conversion script
Id: cif_fix_values 1715 2011-07-08 13:25:40Z adriana 
;
_cod_database_code 4101786

loop_
_symmetry_equiv_pos_as_xyz
'x, y, z'
'-x, y+1/2, -z'

loop_
_atom_site_label
_atom_site_type_symbol
_atom_site_fract_x
_atom_site_fract_y
_atom_site_fract_z
_atom_site_U_iso_or_equiv
_atom_site_adp_type
_atom_site_occupancy
_atom_site_symmetry_multiplicity
_atom_site_calc_flag
_atom_site_refinement_flags
_atom_site_disorder_assembly
_atom_site_disorder_group
C1 C -0.6781(2) -0.1971(5) -0.29072(17) 0.0353(6) Uani 1 1 d . . .
C2 C -0.8107(2) -0.1661(5) -0.33641(19) 0.0463(7) Uani 1 1 d . . .
H2 H -0.8582 -0.0379 -0.3240 0.056 Uiso 1 1 calc R . .
C3 C -0.8721(3) -0.3296(6) -0.4013(2) 0.0559(8) Uani 1 1 d . . .
H3 H -0.9625 -0.3102 -0.4340 0.067 Uiso 1 1 calc R . .
C4 C -0.8051(3) -0.5181(6) -0.4191(2) 0.0543(8) Uani 1 1 d . . .
H4 H -0.8497 -0.6274 -0.4632 0.065 Uiso 1 1 calc R . .
C5 C -0.6720(2) -0.5493(5) -0.37273(18) 0.0452(7) Uani 1 1 d . . .
H5 H -0.6253 -0.6793 -0.3846 0.054 Uiso 1 1 calc R . .
C6 C -0.6096(2) -0.3873(4) -0.30929(17) 0.0350(6) Uani 1 1 d . . .
C7 C -0.4706(2) -0.3766(4) -0.24692(17) 0.0326(6) Uani 1 1 d . . .
H7 H -0.4409 -0.5310 -0.2197 0.039 Uiso 1 1 calc R . .
C8 C -0.3680(2) -0.2681(4) -0.28468(18) 0.0339(6) Uani 1 1 d . . .
C9 C -0.3078(2) -0.0911(4) -0.23559(18) 0.0361(6) Uani 1 1 d . . .
H9 H -0.2420 -0.0017 -0.2500 0.043 Uiso 1 1 calc R . .
C10 C -0.3538(2) -0.0450(4) -0.15472(17) 0.0331(6) Uani 1 1 d . . .
H10 H -0.3802 0.1208 -0.1552 0.040 Uiso 1 1 calc R . .
C11 C -0.4797(2) -0.1995(4) -0.17409(16) 0.0296(5) Uani 1 1 d . . .
C12 C -0.6560(2) 0.0948(4) -0.1740(2) 0.0433(7) Uani 1 1 d . . .
H12A H -0.7146 0.0065 -0.1482 0.065 Uiso 1 1 calc R . .
H12B H -0.7070 0.2136 -0.2145 0.065 Uiso 1 1 calc R . .
H12C H -0.5869 0.1685 -0.1256 0.065 Uiso 1 1 calc R . .
C13 C -0.5022(2) -0.3131(4) -0.09183(17) 0.0353(6) Uani 1 1 d . . .
H13A H -0.5865 -0.3955 -0.1096 0.053 Uiso 1 1 calc R . .
H13B H -0.5038 -0.1944 -0.0473 0.053 Uiso 1 1 calc R . .
H13C H -0.4307 -0.4224 -0.0656 0.053 Uiso 1 1 calc R . .
C14 C -0.2490(2) -0.0976(4) -0.06595(17) 0.0303(5) Uani 1 1 d . . .
C15 C -0.1765(2) -0.3017(4) -0.05202(17) 0.0326(6) Uani 1 1 d . . .
H15 H -0.1871 -0.4067 -0.1005 0.039 Uiso 1 1 calc R . .
C16 C -0.0890(2) -0.3543(4) 0.03144(17) 0.0344(6) Uani 1 1 d . . .
H16 H -0.0412 -0.4953 0.0401 0.041 Uiso 1 1 calc R . .
C17 C -0.0715(2) -0.1995(5) 0.10243(16) 0.0346(6) Uani 1 1 d . . .
C18 C -0.1403(2) 0.0063(4) 0.08953(19) 0.0378(6) Uani 1 1 d . . .
H18 H -0.1283 0.1130 0.1376 0.045 Uiso 1 1 calc R . .
C19 C -0.2277(2) 0.0553(4) 0.00523(17) 0.0337(6) Uani 1 1 d . . .
H19 H -0.2739 0.1979 -0.0037 0.040 Uiso 1 1 calc R . .
C20 C -0.3326(2) -0.3546(5) -0.36334(19) 0.0410(6) Uani 1 1 d . . .
C21 C -0.3532(3) -0.6712(6) -0.4633(2) 0.0628(9) Uani 1 1 d . . .
H21A H -0.2609 -0.6442 -0.4600 0.094 Uiso 1 1 calc R . .
H21B H -0.4108 -0.6020 -0.5185 0.094 Uiso 1 1 calc R . .
H21C H -0.3698 -0.8376 -0.4636 0.094 Uiso 1 1 calc R . .
C22 C 0.0283(3) -0.1249(6) 0.2580(2) 0.0570(8) Uani 1 1 d . . .
H22A H -0.0584 -0.1023 0.2666 0.085 Uiso 1 1 calc R . .
H22B H 0.0645 0.0249 0.2480 0.085 Uiso 1 1 calc R . .
H22C H 0.0877 -0.1978 0.3116 0.085 Uiso 1 1 calc R . .
N1 N -0.59608(17) -0.0594(4) -0.22401(14) 0.0346(5) Uani 1 1 d . . .
O1 O -0.2678(2) -0.2509(4) -0.40242(14) 0.0598(6) Uani 1 1 d . . .
O2 O -0.38005(16) -0.5673(3) -0.38599(13) 0.0475(5) Uani 1 1 d . . .
O3 O 0.01553(16) -0.2692(3) 0.18211(12) 0.0495(5) Uani 1 1 d . . .

loop_
_atom_site_aniso_label
_atom_site_aniso_U_11
_atom_site_aniso_U_22
_atom_site_aniso_U_33
_atom_site_aniso_U_23
_atom_site_aniso_U_13
_atom_site_aniso_U_12
C1 0.0359(13) 0.0350(12) 0.0347(14) 0.0050(12) 0.0102(11) -0.0030(11)
C2 0.0369(14) 0.0509(16) 0.0477(17) 0.0085(14) 0.0075(12) 0.0011(13)
C3 0.0385(14) 0.076(2) 0.0444(18) 0.0087(17) -0.0017(13) -0.0096(15)
C4 0.0517(17) 0.063(2) 0.0433(18) -0.0029(16) 0.0070(14) -0.0245(16)
C5 0.0499(15) 0.0464(14) 0.0400(15) -0.0060(14) 0.0143(13) -0.0141(14)
C6 0.0374(12) 0.0329(12) 0.0356(14) 0.0022(11) 0.0124(11) -0.0053(11)
C7 0.0370(12) 0.0245(11) 0.0361(14) 0.0031(11) 0.0106(10) 0.0027(10)
C8 0.0331(12) 0.0324(13) 0.0358(14) 0.0060(11) 0.0095(10) 0.0053(11)
C9 0.0325(11) 0.0361(13) 0.0404(15) 0.0042(12) 0.0120(10) -0.0033(11)
C10 0.0331(11) 0.0245(11) 0.0424(15) 0.0001(11) 0.0124(11) 0.0011(10)
C11 0.0295(11) 0.0267(11) 0.0321(13) 0.0037(11) 0.0086(10) 0.0021(10)
C12 0.0452(14) 0.0355(14) 0.0532(18) 0.0016(13) 0.0206(13) 0.0084(12)
C13 0.0352(11) 0.0311(12) 0.0405(14) 0.0048(12) 0.0127(10) -0.0014(11)
C14 0.0289(11) 0.0278(12) 0.0369(14) -0.0009(11) 0.0140(10) -0.0064(9)
C15 0.0324(11) 0.0285(12) 0.0397(14) -0.0053(11) 0.0151(10) -0.0012(10)
C16 0.0305(11) 0.0321(12) 0.0412(15) -0.0027(12) 0.0116(10) 0.0015(11)
C17 0.0249(11) 0.0443(13) 0.0342(14) -0.0009(13) 0.0084(10) -0.0007(11)
C18 0.0339(12) 0.0375(15) 0.0449(16) -0.0111(12) 0.0159(11) -0.0035(11)
C19 0.0320(12) 0.0287(12) 0.0415(15) -0.0031(12) 0.0125(11) -0.0008(10)
C20 0.0371(12) 0.0468(15) 0.0382(15) 0.0038(13) 0.0101(11) 0.0088(12)
C21 0.0742(18) 0.067(2) 0.0501(18) -0.0140(18) 0.0227(15) 0.0111(18)
C22 0.0513(16) 0.073(2) 0.0409(17) -0.0094(16) 0.0044(13) -0.0021(15)
N1 0.0325(10) 0.0311(10) 0.0390(12) 0.0034(10) 0.0090(9) 0.0045(9)
O1 0.0734(13) 0.0622(14) 0.0557(13) 0.0040(11) 0.0376(11) -0.0006(11)
O2 0.0541(11) 0.0449(11) 0.0471(12) -0.0090(10) 0.0205(9) 0.0016(9)
O3 0.0413(9) 0.0619(13) 0.0400(11) -0.0037(10) 0.0040(8) 0.0091(9)

loop_
_atom_type_symbol
_atom_type_description
_atom_type_scat_dispersion_real
_atom_type_scat_dispersion_imag
_atom_type_scat_source
C C 0.0181 0.0091 'International Tables Vol C Tables 4.2.6.8 and 6.1.1.4'
H H 0.0000 0.0000 'International Tables Vol C Tables 4.2.6.8 and 6.1.1.4'
N N 0.0311 0.0180 'International Tables Vol C Tables 4.2.6.8 and 6.1.1.4'
O O 0.0492 0.0322 'International Tables Vol C Tables 4.2.6.8 and 6.1.1.4'

loop_
_geom_angle_atom_site_label_1
_geom_angle_atom_site_label_2
_geom_angle_atom_site_label_3
_geom_angle
_geom_angle_site_symmetry_1
_geom_angle_site_symmetry_3
_geom_angle_publ_flag
C2 C1 N1 128.6(3) . . ?
C2 C1 C6 120.5(3) . . ?
N1 C1 C6 110.92(19) . . ?
C1 C2 C3 117.9(3) . . ?
C1 C2 H2 121.1 . . ?
C3 C2 H2 121.1 . . ?
C4 C3 C2 121.7(2) . . ?
C4 C3 H3 119.2 . . ?
C2 C3 H3 119.2 . . ?
C3 C4 C5 120.3(3) . . ?
C3 C4 H4 119.8 . . ?
C5 C4 H4 119.8 . . ?
C6 C5 C4 118.6(3) . . ?
C6 C5 H5 120.7 . . ?
C4 C5 H5 120.7 . . ?
C5 C6 C1 121.0(2) . . ?
C5 C6 C7 131.2(2) . . ?
C1 C6 C7 107.8(2) . . ?
C6 C7 C8 116.5(2) . . ?
C6 C7 C11 103.60(19) . . ?
C8 C7 C11 102.6(2) . . ?
C6 C7 H7 111.2 . . ?
C8 C7 H7 111.2 . . ?
C11 C7 H7 111.2 . . ?
C9 C8 C20 123.0(2) . . ?
C9 C8 C7 112.0(2) . . ?
C20 C8 C7 124.9(2) . . ?
C8 C9 C10 113.6(2) . . ?
C8 C9 H9 123.2 . . ?
C10 C9 H9 123.2 . . ?
C9 C10 C14 113.08(18) . . ?
C9 C10 C11 102.14(19) . . ?
C14 C10 C11 114.32(19) . . ?
C9 C10 H10 109.0 . . ?
C14 C10 H10 109.0 . . ?
C11 C10 H10 109.0 . . ?
N1 C11 C13 111.10(17) . . ?
N1 C11 C7 101.62(18) . . ?
C13 C11 C7 112.9(2) . . ?
N1 C11 C10 108.58(18) . . ?
C13 C11 C10 115.22(19) . . ?
C7 C11 C10 106.40(18) . . ?
N1 C12 H12A 109.5 . . ?
N1 C12 H12B 109.5 . . ?
H12A C12 H12B 109.5 . . ?
N1 C12 H12C 109.5 . . ?
H12A C12 H12C 109.5 . . ?
H12B C12 H12C 109.5 . . ?
C11 C13 H13A 109.5 . . ?
C11 C13 H13B 109.5 . . ?
H13A C13 H13B 109.5 . . ?
C11 C13 H13C 109.5 . . ?
H13A C13 H13C 109.5 . . ?
H13B C13 H13C 109.5 . . ?
C19 C14 C15 117.9(2) . . ?
C19 C14 C10 119.9(2) . . ?
C15 C14 C10 122.1(2) . . ?
C16 C15 C14 121.2(2) . . ?
C16 C15 H15 119.4 . . ?
C14 C15 H15 119.4 . . ?
C15 C16 C17 119.7(2) . . ?
C15 C16 H16 120.2 . . ?
C17 C16 H16 120.2 . . ?
O3 C17 C18 124.9(2) . . ?
O3 C17 C16 115.1(2) . . ?
C18 C17 C16 120.1(2) . . ?
C17 C18 C19 119.2(2) . . ?
C17 C18 H18 120.4 . . ?
C19 C18 H18 120.4 . . ?
C14 C19 C18 121.9(2) . . ?
C14 C19 H19 119.0 . . ?
C18 C19 H19 119.0 . . ?
O1 C20 O2 123.5(3) . . ?
O1 C20 C8 125.2(3) . . ?
O2 C20 C8 111.3(2) . . ?
O2 C21 H21A 109.5 . . ?
O2 C21 H21B 109.5 . . ?
H21A C21 H21B 109.5 . . ?
O2 C21 H21C 109.5 . . ?
H21A C21 H21C 109.5 . . ?
H21B C21 H21C 109.5 . . ?
O3 C22 H22A 109.5 . . ?
O3 C22 H22B 109.5 . . ?
H22A C22 H22B 109.5 . . ?
O3 C22 H22C 109.5 . . ?
H22A C22 H22C 109.5 . . ?
H22B C22 H22C 109.5 . . ?
C1 N1 C12 118.42(18) . . ?
C1 N1 C11 108.39(19) . . ?
C12 N1 C11 119.0(2) . . ?
C20 O2 C21 116.7(2) . . ?
C17 O3 C22 116.9(2) . . ?

loop_
_geom_bond_atom_site_label_1
_geom_bond_atom_site_label_2
_geom_bond_distance
_geom_bond_site_symmetry_2
_geom_bond_publ_flag
C1 C2 1.388(3) . ?
C1 N1 1.391(3) . ?
C1 C6 1.399(4) . ?
C2 C3 1.397(4) . ?
C2 H2 0.9500 . ?
C3 C4 1.377(5) . ?
C3 H3 0.9500 . ?
C4 C5 1.395(4) . ?
C4 H4 0.9500 . ?
C5 C6 1.380(4) . ?
C5 H5 0.9500 . ?
C6 C7 1.508(3) . ?
C7 C8 1.522(3) . ?
C7 C11 1.554(3) . ?
C7 H7 1.0000 . ?
C8 C9 1.324(3) . ?
C8 C20 1.473(4) . ?
C9 C10 1.505(3) . ?
C9 H9 0.9500 . ?
C10 C14 1.525(3) . ?
C10 C11 1.563(3) . ?
C10 H10 1.0000 . ?
C11 N1 1.490(3) . ?
C11 C13 1.522(3) . ?
C12 N1 1.452(3) . ?
C12 H12A 0.9800 . ?
C12 H12B 0.9800 . ?
C12 H12C 0.9800 . ?
C13 H13A 0.9800 . ?
C13 H13B 0.9800 . ?
C13 H13C 0.9800 . ?
C14 C19 1.384(3) . ?
C14 C15 1.392(3) . ?
C15 C16 1.388(3) . ?
C15 H15 0.9500 . ?
C16 C17 1.393(3) . ?
C16 H16 0.9500 . ?
C17 O3 1.369(3) . ?
C17 C18 1.381(3) . ?
C18 C19 1.393(4) . ?
C18 H18 0.9500 . ?
C19 H19 0.9500 . ?
C20 O1 1.207(3) . ?
C20 O2 1.338(3) . ?
C21 O2 1.449(3) . ?
C21 H21A 0.9800 . ?
C21 H21B 0.9800 . ?
C21 H21C 0.9800 . ?
C22 O3 1.421(3) . ?
C22 H22A 0.9800 . ?
C22 H22B 0.9800 . ?
C22 H22C 0.9800 . ?

loop_
_geom_torsion_atom_site_label_1
_geom_torsion_atom_site_label_2
_geom_torsion_atom_site_label_3
_geom_torsion_atom_site_label_4
_geom_torsion
_geom_torsion_site_symmetry_1
_geom_torsion_site_symmetry_2
_geom_torsion_site_symmetry_3
_geom_torsion_site_symmetry_4
_geom_torsion_publ_flag
N1 C1 C2 C3 179.9(3) . . . . ?
C6 C1 C2 C3 -0.4(4) . . . . ?
C1 C2 C3 C4 1.0(4) . . . . ?
C2 C3 C4 C5 -0.7(5) . . . . ?
C3 C4 C5 C6 -0.2(4) . . . . ?
C4 C5 C6 C1 0.8(4) . . . . ?
C4 C5 C6 C7 177.6(3) . . . . ?
C2 C1 C6 C5 -0.5(4) . . . . ?
N1 C1 C6 C5 179.2(2) . . . . ?
C2 C1 C6 C7 -178.0(2) . . . . ?
N1 C1 C6 C7 1.8(3) . . . . ?
C5 C6 C7 C8 86.3(3) . . . . ?
C1 C6 C7 C8 -96.5(3) . . . . ?
C5 C6 C7 C11 -161.9(3) . . . . ?
C1 C6 C7 C11 15.3(3) . . . . ?
C6 C7 C8 C9 122.7(2) . . . . ?
C11 C7 C8 C9 10.3(2) . . . . ?
C6 C7 C8 C20 -60.6(3) . . . . ?
C11 C7 C8 C20 -172.9(2) . . . . ?
C20 C8 C9 C10 -175.7(2) . . . . ?
C7 C8 C9 C10 1.1(3) . . . . ?
C8 C9 C10 C14 111.4(2) . . . . ?
C8 C9 C10 C11 -11.9(3) . . . . ?
C6 C7 C11 N1 -25.1(2) . . . . ?
C8 C7 C11 N1 96.54(18) . . . . ?
C6 C7 C11 C13 94.0(2) . . . . ?
C8 C7 C11 C13 -144.37(18) . . . . ?
C6 C7 C11 C10 -138.61(19) . . . . ?
C8 C7 C11 C10 -17.0(2) . . . . ?
C9 C10 C11 N1 -91.2(2) . . . . ?
C14 C10 C11 N1 146.3(2) . . . . ?
C9 C10 C11 C13 143.5(2) . . . . ?
C14 C10 C11 C13 21.0(3) . . . . ?
C9 C10 C11 C7 17.5(2) . . . . ?
C14 C10 C11 C7 -105.0(2) . . . . ?
C9 C10 C14 C19 135.9(2) . . . . ?
C11 C10 C14 C19 -107.8(2) . . . . ?
C9 C10 C14 C15 -47.0(3) . . . . ?
C11 C10 C14 C15 69.3(3) . . . . ?
C19 C14 C15 C16 2.2(3) . . . . ?
C10 C14 C15 C16 -174.9(2) . . . . ?
C14 C15 C16 C17 -0.9(3) . . . . ?
C15 C16 C17 O3 179.1(2) . . . . ?
C15 C16 C17 C18 -0.5(3) . . . . ?
O3 C17 C18 C19 -179.1(2) . . . . ?
C16 C17 C18 C19 0.5(3) . . . . ?
C15 C14 C19 C18 -2.2(3) . . . . ?
C10 C14 C19 C18 175.0(2) . . . . ?
C17 C18 C19 C14 0.9(4) . . . . ?
C9 C8 C20 O1 -16.2(4) . . . . ?
C7 C8 C20 O1 167.4(2) . . . . ?
C9 C8 C20 O2 162.8(2) . . . . ?
C7 C8 C20 O2 -13.5(3) . . . . ?
C2 C1 N1 C12 21.0(4) . . . . ?
C6 C1 N1 C12 -158.7(2) . . . . ?
C2 C1 N1 C11 160.5(3) . . . . ?
C6 C1 N1 C11 -19.2(3) . . . . ?
C13 C11 N1 C1 -93.0(2) . . . . ?
C7 C11 N1 C1 27.4(2) . . . . ?
C10 C11 N1 C1 139.3(2) . . . . ?
C13 C11 N1 C12 46.2(3) . . . . ?
C7 C11 N1 C12 166.58(19) . . . . ?
C10 C11 N1 C12 -81.5(2) . . . . ?
O1 C20 O2 C21 -1.6(4) . . . . ?
C8 C20 O2 C21 179.3(2) . . . . ?
C18 C17 O3 C22 4.5(3) . . . . ?
C16 C17 O3 C22 -175.1(2) . . . . ?

loop_
_cod_related_entry_id
_cod_related_entry_database
_cod_related_entry_code
1 ChemSpider 30660064
